data_2200007
loop_
_publ_author_name
'Zhang, Ming-Hua'
'Zheng, Shu-Ling'
'Zhou, Jian'
'Liu, Shang-Yuan'
'Zhao, Zeng-Guo'

_publ_section_title
;
 <i>N</i>-(2-Hydroxyethyl)pyrazine-2-carboxamide
;
_journal_coeditor_code AT6037
_journal_issue 11
_journal_name_full 'Acta Crystallographica Section E'
_journal_page_first o3568
_journal_page_last o3570
_journal_paper_doi 10.1107/S1600536805031326
_journal_volume 61
_journal_year 2005
_chemical_formula_iupac 'C7 H9 N3 O2'
_chemical_formula_moiety 'C7 H9 N3 O2'
_chemical_formula_sum 'C7 H9 N3 O2'
_chemical_formula_weight 167.17
_chemical_name_systematic
;
N-(2-Hydroxyethyl)pyrazine-2-carboxamide
;
_space_group_IT_number 2
_symmetry_cell_setting triclinic
_symmetry_space_group_name_Hall '-P 1'
_symmetry_space_group_name_H-M 'P -1'
_atom_sites_solution_hydrogens geom
_atom_sites_solution_primary direct
_atom_sites_solution_secondary difmap
_cell_angle_alpha 86.953(4)
_cell_angle_beta 87.262(4)
_cell_angle_gamma 74.451(4)
_cell_formula_units_Z 4
_cell_length_a 5.3054(12)
_cell_length_b 7.8287(19)
_cell_length_c 19.880(5)
_cell_measurement_reflns_used 1336
_cell_measurement_temperature 294(2)
_cell_measurement_theta_max 25.60
_cell_measurement_theta_min 2.70
_cell_volume 793.9(3)
_computing_cell_refinement SMART
_computing_data_collection 'SMART (Bruker, 1997)'
_computing_data_reduction 'SAINT (Bruker, 1997)'
_computing_molecular_graphics 'SHELXTL (Bruker, 1997)'
_computing_publication_material SHELXTL
_computing_structure_refinement 'SHELXL97 (Sheldrick, 1997)'
_computing_structure_solution 'SHELXS97 (Sheldrick, 1997)'
_diffrn_ambient_temperature 294(2)
_diffrn_measured_fraction_theta_full 0.991
_diffrn_measured_fraction_theta_max 0.978
_diffrn_measurement_device_type 'Bruker SMART CCD area-detector'
_diffrn_measurement_method '\f and \w'
_diffrn_radiation_monochromator graphite
_diffrn_radiation_source 'fine-focus sealed tube'
_diffrn_radiation_type MoK\a
_diffrn_radiation_wavelength 0.71073
_diffrn_reflns_av_R_equivalents 0.0218
_diffrn_reflns_av_sigmaI/netI 0.0525
_diffrn_reflns_limit_h_max 6
_diffrn_reflns_limit_h_min -6
_diffrn_reflns_limit_k_max 8
_diffrn_reflns_limit_k_min -9
_diffrn_reflns_limit_l_max 15
_diffrn_reflns_limit_l_min -24
_diffrn_reflns_number 4504
_diffrn_reflns_theta_full 25.00
_diffrn_reflns_theta_max 26.38
_diffrn_reflns_theta_min 2.05
_diffrn_standards_number 0
_exptl_absorpt_coefficient_mu 0.11
_exptl_absorpt_correction_T_max 0.983
_exptl_absorpt_correction_T_min 0.962
_exptl_absorpt_correction_type multi-scan
_exptl_absorpt_process_details '(SADABS; Sheldrick, 1996)'
_exptl_crystal_colour colourless
_exptl_crystal_density_diffrn 1.399
_exptl_crystal_density_method 'not measured'
_exptl_crystal_description block
_exptl_crystal_F_000 352
_exptl_crystal_size_max 0.28
_exptl_crystal_size_mid 0.20
_exptl_crystal_size_min 0.16
_refine_diff_density_max 0.24
_refine_diff_density_min -0.20
_refine_ls_extinction_coef 0.042(5)
_refine_ls_extinction_expression Fc^*^=kFc[1+0.001xFc^2^\l^3^/sin(2\q)]^-1/4^
_refine_ls_extinction_method SHELXL97
_refine_ls_goodness_of_fit_ref 1.05
_refine_ls_hydrogen_treatment mixed
_refine_ls_matrix_type full
_refine_ls_number_parameters 228
_refine_ls_number_reflns 3197
_refine_ls_number_restraints 0
_refine_ls_restrained_S_all 1.05
_refine_ls_R_factor_all 0.094
_refine_ls_R_factor_gt 0.049
_refine_ls_shift/su_max 0.000
_refine_ls_shift/su_mean 0.000
_refine_ls_structure_factor_coef Fsqd
_refine_ls_weighting_details 'calc w = 1/[\s^2^(Fo^2^)+(0.0576P)^2^+0.0883P] where P = (Fo^2^+2Fc^2^)/3'
_refine_ls_weighting_scheme calc
_refine_ls_wR_factor_gt 0.116
_refine_ls_wR_factor_ref 0.134
_reflns_number_gt 1895
_reflns_number_total 3197
_reflns_threshold_expression I>2\s(I)
_cod_data_source_file at6037.cif
_cod_data_source_block I
_cod_depositor_comments
;
The following automatic conversions were performed:
'_symmetry_cell_setting' value 'Triclinic' changed to 'triclinic'
according to '/home/saulius/struct/CIF-dictionaries/cif_core.dic'
dictionary named 'cif_core.dic' version 2.4.1 from 2010-06-29.

Automatic conversion script
Id: cif_fix_enum 1527 2010-12-29 10:47:43Z saulius 

The following automatic conversions were performed:

'_symmetry_cell_setting' value 'Triclinic' changed to 'triclinic'
according to /home/saulius/struct/CIF-dictionaries/cif_core.dic
dictionary named 'cif_core.dic' version 2.4.1 from 2010-06-29.

Automatic conversion script
Id: cif_fix_values 1715 2011-07-08 13:25:40Z adriana 
;
_cod_database_code 2200007
_cod_database_fobs_code 2200007

loop_
_symmetry_equiv_pos_as_xyz
'x, y, z'
'-x, -y, -z'

loop_
_atom_site_label
_atom_site_fract_x
_atom_site_fract_y
_atom_site_fract_z
_atom_site_U_iso_or_equiv
_atom_site_adp_type
_atom_site_calc_flag
_atom_site_refinement_flags
_atom_site_occupancy
_atom_site_type_symbol
N1 0.2083(4) 0.3372(2) 0.24175(9) 0.0409(5) Uani d . 1 N
N2 -0.2735(4) 0.5184(3) 0.18822(11) 0.0518(6) Uani d . 1 N
N3 0.3110(4) 0.3859(3) 0.36994(10) 0.0396(5) Uani d . 1 N
H3 0.405(5) 0.316(3) 0.3424(12) 0.048(7) Uiso d . 1 H
N4 0.2316(4) 0.8528(3) 0.26789(9) 0.0425(5) Uani d . 1 N
N5 -0.2027(4) 1.0893(3) 0.32754(10) 0.0524(6) Uani d . 1 N
N6 0.2069(4) 0.7568(3) 0.13834(10) 0.0436(5) Uani d . 1 N
H6 0.326(5) 0.714(4) 0.1646(14) 0.066(9) Uiso d . 1 H
O1 -0.0790(3) 0.5936(2) 0.38138(8) 0.0526(5) Uani d . 1 O
O2 0.1559(4) 0.2186(3) 0.49932(9) 0.0631(6) Uani d . 1 O
H2 0.1057 0.2740 0.5335 0.095 Uiso calc R 1 H
O3 -0.1852(3) 0.9577(2) 0.12904(9) 0.0642(6) Uani d . 1 O
O4 0.4084(5) 0.7642(3) -0.04072(9) 0.0779(6) Uani d . 1 O
H4 0.3353 0.8474 -0.0658 0.117 Uiso calc R 1 H
C1 0.0246(4) 0.4501(3) 0.27757(10) 0.0330(5) Uani d . 1 C
C2 -0.2126(4) 0.5384(3) 0.25103(12) 0.0448(6) Uani d . 1 C
H2A -0.3352 0.6151 0.2781 0.054 Uiso calc R 1 H
C3 -0.0898(5) 0.4069(3) 0.15268(12) 0.0517(7) Uani d . 1 C
H3A -0.1220 0.3889 0.1084 0.062 Uiso calc R 1 H
C4 0.1471(5) 0.3168(3) 0.17885(12) 0.0484(6) Uani d . 1 C
H4A 0.2684 0.2391 0.1518 0.058 Uiso calc R 1 H
C5 0.0818(4) 0.4830(3) 0.34838(11) 0.0365(5) Uani d . 1 C
C6 0.4113(5) 0.3926(3) 0.43607(11) 0.0450(6) Uani d . 1 C
H6A 0.3057 0.4971 0.4580 0.054 Uiso calc R 1 H
H6B 0.5891 0.4036 0.4310 0.054 Uiso calc R 1 H
C7 0.4095(5) 0.2305(3) 0.48004(12) 0.0495(6) Uani d . 1 C
H7A 0.4999 0.1257 0.4560 0.059 Uiso calc R 1 H
H7B 0.5054 0.2321 0.5202 0.059 Uiso calc R 1 H
C8 0.0132(4) 0.9250(3) 0.23437(11) 0.0359(5) Uani d . 1 C
C9 -0.1990(4) 1.0409(3) 0.26423(12) 0.0471(6) Uani d . 1 C
H9 -0.3468 1.0877 0.2390 0.057 Uiso calc R 1 H
C10 0.0139(5) 1.0182(3) 0.36063(12) 0.0476(6) Uani d . 1 C
H10 0.0220 1.0479 0.4050 0.057 Uiso calc R 1 H
C11 0.2273(5) 0.9018(3) 0.33143(12) 0.0472(6) Uani d . 1 C
H11 0.3746 0.8552 0.3569 0.057 Uiso calc R 1 H
C12 0.0042(4) 0.8809(3) 0.16215(11) 0.0414(6) Uani d . 1 C
C13 0.2332(5) 0.7071(3) 0.06827(11) 0.0468(6) Uani d . 1 C
H13A 0.0609 0.7226 0.0506 0.056 Uiso calc R 1 H
H13B 0.3277 0.5829 0.0657 0.056 Uiso calc R 1 H
C14 0.3759(6) 0.8178(4) 0.02653(12) 0.0629(8) Uani d . 1 C
H14A 0.2781 0.9416 0.0276 0.075 Uiso calc R 1 H
H14B 0.5459 0.8057 0.0450 0.075 Uiso calc R 1 H

loop_
_atom_site_aniso_label
_atom_site_aniso_U_11
_atom_site_aniso_U_22
_atom_site_aniso_U_33
_atom_site_aniso_U_12
_atom_site_aniso_U_13
_atom_site_aniso_U_23
N1 0.0415(11) 0.0459(12) 0.0333(11) -0.0083(9) 0.0016(8) -0.0046(9)
N2 0.0505(12) 0.0576(14) 0.0463(13) -0.0114(11) -0.0117(10) 0.0016(10)
N3 0.0421(11) 0.0451(12) 0.0287(11) -0.0053(10) -0.0018(9) -0.0077(9)
N4 0.0410(11) 0.0494(12) 0.0331(11) -0.0042(9) -0.0032(8) -0.0031(9)
N5 0.0483(12) 0.0565(14) 0.0482(13) -0.0059(10) 0.0048(10) -0.0122(10)
N6 0.0425(12) 0.0554(13) 0.0283(11) -0.0041(10) -0.0040(9) -0.0034(9)
O1 0.0515(10) 0.0553(11) 0.0443(10) -0.0007(9) 0.0033(8) -0.0158(8)
O2 0.0794(13) 0.0709(14) 0.0463(12) -0.0335(11) 0.0162(9) -0.0159(9)
O3 0.0579(11) 0.0721(13) 0.0514(12) 0.0064(10) -0.0265(9) -0.0027(9)
O4 0.1160(18) 0.0773(14) 0.0344(11) -0.0154(13) 0.0012(11) -0.0037(9)
C1 0.0316(11) 0.0332(12) 0.0332(12) -0.0072(9) 0.0020(9) -0.0017(9)
C2 0.0400(13) 0.0480(15) 0.0424(14) -0.0048(11) -0.0016(11) -0.0019(11)
C3 0.0636(17) 0.0592(17) 0.0367(14) -0.0228(14) -0.0106(13) -0.0007(12)
C4 0.0520(15) 0.0557(16) 0.0355(14) -0.0105(12) 0.0053(11) -0.0095(11)
C5 0.0399(13) 0.0363(13) 0.0329(13) -0.0096(11) 0.0031(10) -0.0039(10)
C6 0.0489(14) 0.0483(15) 0.0389(14) -0.0132(11) -0.0077(11) -0.0054(11)
C7 0.0578(15) 0.0505(16) 0.0365(14) -0.0078(12) -0.0004(11) -0.0034(11)
C8 0.0339(12) 0.0355(12) 0.0361(13) -0.0057(10) -0.0029(10) 0.0009(10)
C9 0.0399(13) 0.0486(15) 0.0490(16) -0.0043(12) -0.0037(11) -0.0032(12)
C10 0.0557(15) 0.0483(15) 0.0406(14) -0.0165(13) 0.0044(12) -0.0083(11)
C11 0.0478(14) 0.0578(16) 0.0340(14) -0.0099(12) -0.0077(11) -0.0012(11)
C12 0.0429(13) 0.0441(14) 0.0371(13) -0.0112(11) -0.0075(11) 0.0012(11)
C13 0.0512(14) 0.0522(15) 0.0358(14) -0.0103(12) -0.0035(11) -0.0072(11)
C14 0.086(2) 0.075(2) 0.0327(15) -0.0306(16) -0.0017(13) -0.0025(13)

loop_
_atom_type_symbol
_atom_type_description
_atom_type_scat_dispersion_real
_atom_type_scat_dispersion_imag
_atom_type_scat_source
C C 0.0033 0.0016 'International Tables Vol C Tables 4.2.6.8 and 6.1.1.4'
H H 0.0000 0.0000 'International Tables Vol C Tables 4.2.6.8 and 6.1.1.4'
N N 0.0061 0.0033 'International Tables Vol C Tables 4.2.6.8 and 6.1.1.4'
O O 0.0106 0.0060 'International Tables Vol C Tables 4.2.6.8 and 6.1.1.4'

loop_
_geom_angle_atom_site_label_1
_geom_angle_atom_site_label_2
_geom_angle_atom_site_label_3
_geom_angle
_geom_angle_publ_flag
C1 N1 C4 115.57(19) ?
C3 N2 C2 115.3(2) ?
C5 N3 C6 125.4(2) ?
C5 N3 H3 116.5(16) ?
C6 N3 H3 118.1(16) ?
C11 N4 C8 115.4(2) ?
C10 N5 C9 115.5(2) ?
C12 N6 C13 122.7(2) ?
C12 N6 H6 116.7(19) ?
C13 N6 H6 120.4(19) ?
C7 O2 H2 109.5 ?
C14 O4 H4 109.5 ?
N1 C1 C2 121.7(2) ?
N1 C1 C5 118.59(18) ?
C2 C1 C5 119.7(2) ?
N2 C2 C1 122.7(2) ?
N2 C2 H2A 118.6 ?
C1 C2 H2A 118.6 ?
N2 C3 C4 122.5(2) ?
N2 C3 H3A 118.8 ?
C4 C3 H3A 118.8 ?
N1 C4 C3 122.2(2) ?
N1 C4 H4A 118.9 ?
C3 C4 H4A 118.9 ?
O1 C5 N3 125.3(2) yes
O1 C5 C1 119.93(19) yes
N3 C5 C1 114.78(19) yes
N3 C6 C7 112.40(19) ?
N3 C6 H6A 109.1 ?
C7 C6 H6A 109.1 ?
N3 C6 H6B 109.1 ?
C7 C6 H6B 109.1 ?
H6A C6 H6B 107.9 ?
O2 C7 C6 113.3(2) ?
O2 C7 H7A 108.9 ?
C6 C7 H7A 108.9 ?
O2 C7 H7B 108.9 ?
C6 C7 H7B 108.9 ?
H7A C7 H7B 107.7 ?
N4 C8 C9 121.4(2) ?
N4 C8 C12 118.8(2) ?
C9 C8 C12 119.8(2) ?
N5 C9 C8 123.1(2) ?
N5 C9 H9 118.5 ?
C8 C9 H9 118.5 ?
N5 C10 C11 122.0(2) ?
N5 C10 H10 119.0 ?
C11 C10 H10 119.0 ?
N4 C11 C10 122.6(2) ?
N4 C11 H11 118.7 ?
C10 C11 H11 118.7 ?
O3 C12 N6 124.0(2) ?
O3 C12 C8 119.6(2) ?
N6 C12 C8 116.42(19) ?
N6 C13 C14 110.9(2) ?
N6 C13 H13A 109.5 ?
C14 C13 H13A 109.5 ?
N6 C13 H13B 109.5 ?
C14 C13 H13B 109.5 ?
H13A C13 H13B 108.0 ?
O4 C14 C13 110.4(2) ?
O4 C14 H14A 109.6 ?
C13 C14 H14A 109.6 ?
O4 C14 H14B 109.6 ?
C13 C14 H14B 109.6 ?
H14A C14 H14B 108.1 ?

loop_
_geom_bond_atom_site_label_1
_geom_bond_atom_site_label_2
_geom_bond_distance
_geom_bond_publ_flag
N1 C1 1.333(3) ?
N1 C4 1.335(3) ?
N2 C3 1.324(3) ?
N2 C2 1.332(3) ?
N3 C5 1.327(3) yes
N3 C6 1.450(3) ?
N3 H3 0.84(2) ?
N4 C11 1.337(3) ?
N4 C8 1.337(3) ?
N5 C10 1.325(3) ?
N5 C9 1.331(3) ?
N6 C12 1.328(3) ?
N6 C13 1.456(3) ?
N6 H6 0.83(3) ?
O1 C5 1.232(2) yes
O2 C7 1.408(3) ?
O2 H2 0.8200 ?
O3 C12 1.226(3) ?
O4 C14 1.411(3) ?
O4 H4 0.8200 ?
C1 C2 1.377(3) ?
C1 C5 1.504(3) yes
C2 H2A 0.9300 ?
C3 C4 1.377(3) ?
C3 H3A 0.9300 ?
C4 H4A 0.9300 ?
C6 C7 1.504(3) ?
C6 H6A 0.9700 ?
C6 H6B 0.9700 ?
C7 H7A 0.9700 ?
C7 H7B 0.9700 ?
C8 C9 1.374(3) ?
C8 C12 1.500(3) ?
C9 H9 0.9300 ?
C10 C11 1.375(3) ?
C10 H10 0.9300 ?
C11 H11 0.9300 ?
C13 C14 1.492(4) ?
C13 H13A 0.9700 ?
C13 H13B 0.9700 ?
C14 H14A 0.9700 ?
C14 H14B 0.9700 ?

loop_
_geom_hbond_atom_site_label_D
_geom_hbond_atom_site_label_H
_geom_hbond_atom_site_label_A
_geom_hbond_site_symmetry_A
_geom_hbond_distance_DH
_geom_hbond_distance_HA
_geom_hbond_distance_DA
_geom_hbond_angle_DHA
O4 H4 O3 2_575 0.82 1.94 2.763(3) 176
O2 H2 O1 2_566 0.82 2.01 2.813(2) 166
N6 H6 N2 1_655 0.83(3) 2.31(3) 3.062(3) 151(3)
N3 H3 N5 1_645 0.84(2) 2.36(2) 3.090(3) 145(2)
N3 H3 N1 . 0.84(2) 2.28(2) 2.699(3) 111.0(19)

loop_
_geom_torsion_atom_site_label_1
_geom_torsion_atom_site_label_2
_geom_torsion_atom_site_label_3
_geom_torsion_atom_site_label_4
_geom_torsion
C4 N1 C1 C2 0.3(3)
C4 N1 C1 C5 -178.69(19)
C3 N2 C2 C1 0.1(3)
N1 C1 C2 N2 -0.5(3)
C5 C1 C2 N2 178.5(2)
C2 N2 C3 C4 0.5(4)
C1 N1 C4 C3 0.3(3)
N2 C3 C4 N1 -0.7(4)
C6 N3 C5 O1 0.3(4)
C6 N3 C5 C1 -179.90(19)
N1 C1 C5 O1 176.2(2)
C2 C1 C5 O1 -2.8(3)
N1 C1 C5 N3 -3.6(3)
C2 C1 C5 N3 177.3(2)
C5 N3 C6 C7 107.9(3)
N3 C6 C7 O2 -68.4(3)
C11 N4 C8 C9 -0.2(3)
C11 N4 C8 C12 178.4(2)
C10 N5 C9 C8 0.1(4)
N4 C8 C9 N5 0.1(4)
C12 C8 C9 N5 -178.4(2)
C9 N5 C10 C11 -0.2(4)
C8 N4 C11 C10 0.0(3)
N5 C10 C11 N4 0.2(4)
C13 N6 C12 O3 4.3(4)
C13 N6 C12 C8 -176.3(2)
N4 C8 C12 O3 -173.6(2)
C9 C8 C12 O3 4.9(3)
N4 C8 C12 N6 7.0(3)
C9 C8 C12 N6 -174.5(2)
C12 N6 C13 C14 89.9(3)
N6 C13 C14 O4 177.9(2)

loop_
_cod_related_entry_id
_cod_related_entry_database
_cod_related_entry_code
1 ChemSpider 14745704
